data_7039297
loop_
_publ_author_name
'Zheng, Qiang'
'Gumeniuk, Roman'
'Borrmann, Horst'
'Schnelle, Walter'
'Tsirlin, Alexander A.'
'Rosner, Helge'
'Burkhardt, Ulrich'
'Reissner, Michael'
'Grin, Yuri'
'Leithe-Jasper, Andreas'

_publ_section_title
;
 Ternary borides Nb7Fe3B8 and Ta7Fe3B8 with Kagome-type iron framework.
;
_journal_issue 23
_journal_name_full 'Dalton transactions (Cambridge, England : 2003)'
_journal_page_first 9590
_journal_page_last 9600
_journal_paper_doi 10.1039/c6dt01164k
_journal_volume 45
_journal_year 2016
_chemical_formula_sum 'B8 Fe3 Nb7'
_chemical_formula_weight 904.39
_space_group_IT_number 191
_symmetry_cell_setting hexagonal
_symmetry_space_group_name_Hall '-P 6 2'
_symmetry_space_group_name_H-M 'P 6/m m m'
_audit_creation_method 'WinCSD program'
_audit_update_record
;
2016-03-28 deposited with the CCDC.
2016-05-16 downloaded from the CCDC.
;
_cell_angle_alpha 90
_cell_angle_beta 90
_cell_angle_gamma 120
_cell_formula_units_Z 1
_cell_length_a 8.3346(2)
_cell_length_b 8.3346(2)
_cell_length_c 3.2941(1)
_cell_measurement_reflns_used 4160
_cell_measurement_temperature 295.0
_cell_measurement_theta_max 65.9
_cell_measurement_theta_min 4.8
_cell_volume 198.170(9)
_computing_cell_refinement WinCSD
_computing_data_reduction WinCSD
_computing_publication_material 'WinCSD (Akselrud et al, 1993)'
_computing_structure_refinement WinCSD
_computing_structure_solution WinCSD
_diffrn_ambient_temperature 295.0
_diffrn_detector_area_resol_mean 14.6306
_diffrn_measured_fraction_theta_full 1.0
_diffrn_measured_fraction_theta_max 1.0
_diffrn_measurement_details
;
scan:
    Number of images: 75
               Slice: 80.0000 - 192.5000
         Image width: 1.5000
            Exp time: 1200.0000
       Rotation axis: Omega
               Omega: 0.0000
                 Chi: 48.0000
                 Phi: 240.0000
                 XTD: 127.4000
              2theta: 0.0000
scan:
    Number of images: 75
               Slice: 80.0000 - 192.5000
         Image width: 1.5000
            Exp time: 1200.0000
       Rotation axis: Omega
               Omega: 0.0000
                 Chi: 48.0000
                 Phi: 60.0000
                 XTD: 127.4000
              2theta: 0.0000

;
_diffrn_measurement_device
;
R-axis RAPID
;
_diffrn_measurement_device_details
;
Crystal Goniometer
;
_diffrn_measurement_method 'profile data from \f-scans'
_diffrn_orient_matrix_type d*Trek
_diffrn_orient_matrix_UB_11 -0.0381
_diffrn_orient_matrix_UB_12 -0.1164
_diffrn_orient_matrix_UB_13 -0.0642
_diffrn_orient_matrix_UB_21 0.0213
_diffrn_orient_matrix_UB_22 -0.0141
_diffrn_orient_matrix_UB_23 -0.1359
_diffrn_orient_matrix_UB_31 0.2727
_diffrn_orient_matrix_UB_32 -0.1198
_diffrn_orient_matrix_UB_33 0.0552
_diffrn_radiation_detector CCD
_diffrn_radiation_monochromator 'Graphite Monochromator'
_diffrn_radiation_source 'Sealed Tube'
_diffrn_radiation_type MoK\a
_diffrn_radiation_wavelength 0.710730
_diffrn_reflns_av_R_equivalents 0.050
_diffrn_reflns_av_sigmaI/netI 0.023
_diffrn_reflns_limit_h_max 17
_diffrn_reflns_limit_h_min -18
_diffrn_reflns_limit_k_max 20
_diffrn_reflns_limit_k_min -21
_diffrn_reflns_limit_l_max 7
_diffrn_reflns_limit_l_min -7
_diffrn_reflns_number 5932
_diffrn_reflns_reduction_process 'Lp corrections applied'
_diffrn_reflns_theta_full 65.9
_diffrn_reflns_theta_max 65.9
_diffrn_source_current 36.0
_diffrn_source_power 1.8
_diffrn_source_voltage 50.0
_exptl_absorpt_coefficient_mu 14.953
_exptl_absorpt_correction_T_max 1.000
_exptl_absorpt_correction_T_min 0.767
_exptl_absorpt_correction_type multi-scan
_exptl_absorpt_process_details 'Blessing, R. H. (1995) Acta Cryst. A51, 33-38'
_exptl_crystal_colour Grey
_exptl_crystal_density_diffrn 7.5776
_exptl_crystal_description Block
_exptl_crystal_F_000 405
_exptl_crystal_size_max 0.02
_exptl_crystal_size_mid 0.02
_exptl_crystal_size_min 0.02
_refine_ls_extinction_coef 0.063(4)
_refine_ls_extinction_method Sheldrick
_refine_ls_goodness_of_fit_ref 1.01
_refine_ls_matrix_type fullcycle
_refine_ls_number_parameters 17
_refine_ls_number_reflns 719
_refine_ls_number_restraints 0
_refine_ls_R_factor_gt 0.047
_refine_ls_structure_factor_coef Inet
_refine_ls_weighting_details 4.9923Log(F~o~)^4^
_refine_ls_weighting_scheme calc
_refine_ls_wR_factor_ref 0.053
_reflns_number_gt 614
_reflns_number_total 719
_reflns_threshold_expression I>2\s(I)
_cod_data_source_file c6dt01164k2.cif
_cod_data_source_block Nb7Fe3B8
_cod_depositor_comments
;
The following automatic conversions were performed:

'_exptl_absorpt_correction_type' value 'Multi-scan' changed to
'multi-scan' according to
/usr/data/users/saulius/crontab/automatic-downloads/rss-feeds/RSC/lib/dictionaries/cif_core.dic
dictionary named 'cif_core.dic' version 2.4.2 from 2011-04-26.

Automatic conversion script
Id: cif_fix_values 4268 2015-11-12 08:31:59Z antanas 

 Adding full bibliography for 7039297--7039298.cif.
;
_cod_original_cell_volume 198.17(2)
_cod_database_code 7039297

loop_
_symmetry_equiv_pos_as_xyz
' x, y, z'
'-y, x-y, z'
'-x+y, -x, z'
'-x, -y, z'
' y, -x+y, z'
' x-y, x, z'
'-y, -x, z'
'-x+y, y, z'
' x, x-y, z'
' y, x, z'
' x-y, -y, z'
'-x, -x+y, z'
'-x, -y, -z'
' y, -x+y, -z'
' x-y, x, -z'
' x, y, -z'
'-y, x-y, -z'
'-x+y, -x, -z'
' y, x, -z'
' x-y, -y, -z'
'-x, -x+y, -z'
'-y, -x, -z'
'-x+y, y, -z'
' x, x-y, -z'

loop_
_atom_site_aniso_label
_atom_site_aniso_B_11
_atom_site_aniso_B_22
_atom_site_aniso_B_33
_atom_site_aniso_B_12
_atom_site_aniso_B_13
_atom_site_aniso_B_23
Nb1 0.26(1) 0.26(1) 0.29(3) 0.129(7) 0 0
Nb2 0.24(1) 0.29(1) 0.32(1) 0.143(6) 0 0
Fe1 0.27(2) 0.35(2) 0.50(3) 0.17(1) 0 0
B1 0.4(1) 0.4(1) 0.4(2) 0.20(6) 0 0
B2 0.5(1) 0.6(1) 0.4(1) 0.29(7) 0 0

loop_
_atom_site_label
_atom_site_type_symbol
_atom_site_fract_x
_atom_site_fract_y
_atom_site_fract_z
_atom_site_thermal_displace_type
_atom_site_B_iso_or_equiv
_atom_site_occupancy
Nb1 Nb 0 0 0 Bani 0.30(2) 1.0
Nb2 Nb 0.21202(3) 0.42404(6) 0 Bani 0.313(8) 1.0
Fe1 Fe 0.5 0 0.5 Bani 0.41(2) 1.0
B1 B 0.33333 0.66666 0.5 Bani 0.50(1) 1.0
B2 B 0.2186(8) 0 0.5 Bani 0.51(9) 1.0

loop_
_atom_type_symbol
_atom_type_description
_atom_type_number_in_cell
_atom_type_scat_dispersion_real
_atom_type_scat_dispersion_imag
_atom_type_scat_source
Nb Nb 7.00 -2.044 .625 International_Tables_Vol_IV_Table_2.3.1
Fe Fe 3.00 .348 .850 International_Tables_Vol_IV_Table_2.3.1
B B 8.00 .002 .001 International_Tables_Vol_IV_Table_2.3.1

loop_
_geom_angle_atom_site_label_1
_geom_angle_atom_site_label_2
_geom_angle_atom_site_label_3
_geom_angle
B1 Nb1 B1 180.0

loop_
_geom_bond_atom_site_label_1
_geom_bond_atom_site_label_2
_geom_bond_distance
_geom_bond_site_symmetry_2
_geom_bond_publ_flag
Nb1 B2 2.456(3) . yes
Nb1 Nb2 3.0607(4) . yes
Nb1 Nb1 3.2941(1) 1_556 yes
Nb2 B2 2.396(2) 2_555 yes
Nb2 B1 2.4041(3) . yes
Nb2 Fe1 2.7120(2) 2_555 yes
Nb2 Nb2 3.0333(6) 2_665 yes
Nb2 Nb2 3.0607(4) 5_555 yes
Nb2 Nb2 3.2941(1) 1_554 yes
Fe1 B2 2.345(3) . yes
Fe1 B1 2.4060(1) 1_545 yes
Fe1 Fe1 3.2941(1) 1_556 yes
B2 B2 1.822(5) 5_555 yes
